data_7023352
loop_
_publ_author_name
'Becerra, Alexandra'
'Contreras, Ra\'ul'
'Carmona, Daniel'
'Lahoz, Fernando J.'
'Garc\'ia-Ordu\~na, Pilar'

_publ_section_title
;
 Half-sandwich rhodium and iridium complexes containing homochiral
 imidazolyl-imine ligands: synthesis, characterization and catalytic
 applications.
;
_journal_issue 32
_journal_name_full 'Dalton transactions (Cambridge, England : 2003)'
_journal_page_first 11640
_journal_page_last 11651
_journal_paper_doi 10.1039/c3dt51222c
_journal_volume 42
_journal_year 2013
_chemical_absolute_configuration rmad
_chemical_formula_moiety 'C27 H32 Cl Ir N3, F6 Sb'
_chemical_formula_sum 'C27 H32 Cl F6 Ir N3 Sb'
_chemical_formula_weight 861.96
_chemical_name_systematic
;
 ?
;
_space_group_IT_number 4
_symmetry_cell_setting monoclinic
_symmetry_space_group_name_Hall 'P 2yb'
_symmetry_space_group_name_H-M 'P 1 21 1'
_atom_sites_solution_hydrogens geom
_atom_sites_solution_primary direct
_atom_sites_solution_secondary difmap
_audit_creation_method SHELXL-97
_cell_angle_alpha 90.00
_cell_angle_beta 100.898(2)
_cell_angle_gamma 90.00
_cell_formula_units_Z 4
_cell_length_a 10.8788(15)
_cell_length_b 22.480(3)
_cell_length_c 12.2248(17)
_cell_measurement_reflns_used 11281
_cell_measurement_temperature 100(2)
_cell_measurement_theta_max 28.78
_cell_measurement_theta_min 2.47
_cell_volume 2935.7(7)
_computing_cell_refinement 'SAINT+ in APEX2 v. 2008.4 (Bruker AXS, 2008)'
_computing_data_collection 'SMART in APEX2 v. 2008.4 (Bruker AXS, 2008)'
_computing_data_reduction 'SAINT+ in APEX2 v. 2008.4 (Bruker AXS, 2008)'
_computing_molecular_graphics 'XP program, SHELXTL v6.12, Bruker2000'
_computing_publication_material ENCIFER
_computing_structure_refinement 'SHELXL-97 (Sheldrick, 2008)'
_computing_structure_solution 'SHELXS-97 (Sheldrick, 1990)'
_diffrn_ambient_temperature 100(2)
_diffrn_measured_fraction_theta_full 1.000
_diffrn_measured_fraction_theta_max 0.933
_diffrn_measurement_device_type 'Bruker APEX DUO system'
_diffrn_measurement_method '\w rotations with narrow frames'
_diffrn_radiation_monochromator graphite
_diffrn_radiation_source 'fine-focus sealed tube'
_diffrn_radiation_type MoK\a
_diffrn_radiation_wavelength 0.71073
_diffrn_reflns_av_R_equivalents 0.0330
_diffrn_reflns_av_sigmaI/netI 0.0526
_diffrn_reflns_limit_h_max 15
_diffrn_reflns_limit_h_min -14
_diffrn_reflns_limit_k_max 31
_diffrn_reflns_limit_k_min -30
_diffrn_reflns_limit_l_max 15
_diffrn_reflns_limit_l_min -16
_diffrn_reflns_number 32638
_diffrn_reflns_theta_full 27.50
_diffrn_reflns_theta_max 29.63
_diffrn_reflns_theta_min 1.70
_diffrn_standards_decay_% 0
_exptl_absorpt_coefficient_mu 5.599
_exptl_absorpt_correction_T_max 0.637
_exptl_absorpt_correction_T_min 0.481
_exptl_absorpt_correction_type multi-scan
_exptl_absorpt_process_details
;
  Multi-scan absorption included in APEX2 package
 (Bruker AXS, 2008).
;
_exptl_crystal_colour yellow
_exptl_crystal_density_diffrn 1.950
_exptl_crystal_density_method 'not measured'
_exptl_crystal_description prism
_exptl_crystal_F_000 1656
_exptl_crystal_size_max 0.135
_exptl_crystal_size_mid 0.106
_exptl_crystal_size_min 0.094
_refine_diff_density_max 1.719
_refine_diff_density_min -0.810
_refine_diff_density_rms 0.139
_refine_ls_abs_structure_details 'Flack H D (1983), Acta Cryst. A39, 876-881'
_refine_ls_abs_structure_Flack -0.014(4)
_refine_ls_extinction_method none
_refine_ls_goodness_of_fit_ref 0.999
_refine_ls_hydrogen_treatment constr
_refine_ls_matrix_type full
_refine_ls_number_parameters 717
_refine_ls_number_reflns 14641
_refine_ls_number_restraints 1
_refine_ls_restrained_S_all 0.999
_refine_ls_R_factor_all 0.0436
_refine_ls_R_factor_gt 0.0362
_refine_ls_shift/su_max 0.008
_refine_ls_shift/su_mean 0.000
_refine_ls_structure_factor_coef Fsqd
_refine_ls_weighting_details 'calc w=1/[\s^2^(Fo^2^)+(0.0425P)^2^+0.0000P] where P=(Fo^2^+2Fc^2^)/3'
_refine_ls_weighting_scheme calc
_refine_ls_wR_factor_gt 0.0751
_refine_ls_wR_factor_ref 0.0784
_reflns_number_gt 13218
_reflns_number_total 14641
_reflns_threshold_expression >2sigma(I)
_cod_data_source_file c3dt51222c.txt
_cod_data_source_block cmpnd_6
_cod_depositor_comments
;
The following automatic conversions were performed:

'_symmetry_cell_setting' value 'Monoclinic' changed to 'monoclinic'
according to /home/saulius/struct/CIF-dictionaries/cif_core.dic
dictionary named 'cif_core.dic' version 2.4.2 from 2011-04-26.

Automatic conversion script
Id: cif_fix_values 1891 2012-01-12 08:04:46Z andrius 
;
_cod_original_sg_symbol_H-M 'P 21'
_cod_database_code 7023352

loop_
_symmetry_equiv_pos_as_xyz
'x, y, z'
'-x, y+1/2, -z'

loop_
_atom_site_label
_atom_site_type_symbol
_atom_site_fract_x
_atom_site_fract_y
_atom_site_fract_z
_atom_site_U_iso_or_equiv
_atom_site_adp_type
_atom_site_occupancy
_atom_site_symmetry_multiplicity
_atom_site_calc_flag
_atom_site_refinement_flags
Ir1 Ir 0.185054(19) 0.805845(10) 0.150707(18) 0.01920(5) Uani 1 1 d .
Cl1 Cl 0.10238(14) 0.78187(8) -0.04000(13) 0.0257(3) Uani 1 1 d .
N1 N 0.2108(5) 0.7156(3) 0.1829(5) 0.0246(12) Uani 1 1 d .
N2 N 0.0041(4) 0.7755(2) 0.1656(4) 0.0194(11) Uani 1 1 d .
N3 N 0.1346(5) 0.6296(3) 0.2238(5) 0.0263(12) Uani 1 1 d .
C1 C 0.1951(6) 0.9015(3) 0.1599(6) 0.0290(17) Uani 1 1 d .
C2 C 0.2911(6) 0.8807(3) 0.1032(6) 0.0271(15) Uani 1 1 d .
C3 C 0.3715(6) 0.8415(3) 0.1772(6) 0.0280(15) Uani 1 1 d .
C4 C 0.3288(6) 0.8399(3) 0.2810(6) 0.0272(15) Uani 1 1 d .
C5 C 0.2210(6) 0.8766(3) 0.2707(6) 0.0282(15) Uani 1 1 d .
C6 C 0.0925(7) 0.9451(3) 0.1137(7) 0.0391(18) Uani 1 1 d .
H6A H 0.1252 0.9858 0.1236 0.059 Uiso 1 1 calc R
H6B H 0.0227 0.9406 0.1534 0.059 Uiso 1 1 calc R
H6C H 0.0630 0.9373 0.0342 0.059 Uiso 1 1 calc R
C7 C 0.3057(7) 0.8944(3) -0.0131(6) 0.0358(17) Uani 1 1 d .
H7A H 0.2289 0.9131 -0.0533 0.054 Uiso 1 1 calc R
H7B H 0.3213 0.8576 -0.0509 0.054 Uiso 1 1 calc R
H7C H 0.3763 0.9217 -0.0113 0.054 Uiso 1 1 calc R
C8 C 0.4860(6) 0.8124(4) 0.1506(7) 0.043(2) Uani 1 1 d .
H8A H 0.4657 0.7939 0.0768 0.064 Uiso 1 1 calc R
H8B H 0.5158 0.7819 0.2066 0.064 Uiso 1 1 calc R
H8C H 0.5515 0.8424 0.1510 0.064 Uiso 1 1 calc R
C9 C 0.3906(7) 0.8073(5) 0.3834(6) 0.0439(18) Uani 1 1 d .
H9A H 0.4533 0.8331 0.4282 0.066 Uiso 1 1 calc R
H9B H 0.4314 0.7714 0.3619 0.066 Uiso 1 1 calc R
H9C H 0.3275 0.7960 0.4272 0.066 Uiso 1 1 calc R
C10 C 0.1531(7) 0.8906(3) 0.3644(6) 0.0352(17) Uani 1 1 d .
H10A H 0.1457 0.8544 0.4073 0.053 Uiso 1 1 calc R
H10B H 0.0693 0.9059 0.3335 0.053 Uiso 1 1 calc R
H10C H 0.2000 0.9207 0.4133 0.053 Uiso 1 1 calc R
C11 C 0.3056(6) 0.6744(3) 0.1954(6) 0.0319(17) Uani 1 1 d .
H11 H 0.3894 0.6818 0.1874 0.038 Uiso 1 1 calc R
C12 C 0.2588(7) 0.6211(4) 0.2211(6) 0.0347(17) Uani 1 1 d .
H12 H 0.3038 0.5848 0.2347 0.042 Uiso 1 1 calc R
C13 C 0.0494(7) 0.5839(4) 0.2518(7) 0.043(2) Uani 1 1 d .
H13A H -0.0005 0.6006 0.3033 0.065 Uiso 1 1 calc R
H13B H 0.0982 0.5501 0.2872 0.065 Uiso 1 1 calc R
H13C H -0.0064 0.5706 0.1838 0.065 Uiso 1 1 calc R
C14 C 0.1088(5) 0.6872(3) 0.2006(5) 0.0222(12) Uani 1 1 d .
C15 C -0.0060(6) 0.7198(3) 0.1858(5) 0.0217(13) Uani 1 1 d .
H15 H -0.0838 0.7016 0.1905 0.026 Uiso 1 1 calc R
C16 C -0.1089(5) 0.8133(3) 0.1281(5) 0.0197(12) Uani 1 1 d .
H16 H -0.0856 0.8442 0.0768 0.024 Uiso 1 1 calc R
C17 C -0.2176(6) 0.7775(3) 0.0619(5) 0.0258(14) Uani 1 1 d .
H17A H -0.1864 0.7517 0.0085 0.039 Uiso 1 1 calc R
H17B H -0.2805 0.8048 0.0216 0.039 Uiso 1 1 calc R
H17C H -0.2555 0.7531 0.1130 0.039 Uiso 1 1 calc R
C18 C -0.1504(5) 0.8459(3) 0.2240(5) 0.0193(12) Uani 1 1 d .
C19 C -0.1260(6) 0.8244(3) 0.3303(5) 0.0227(13) Uani 1 1 d .
H19 H -0.0752 0.7899 0.3466 0.027 Uiso 1 1 calc R
C20 C -0.1745(7) 0.8522(3) 0.4163(6) 0.0321(15) Uani 1 1 d .
H20 H -0.1540 0.8370 0.4900 0.039 Uiso 1 1 calc R
C21 C -0.2493(6) 0.9000(3) 0.3952(5) 0.0285(15) Uani 1 1 d .
H21 H -0.2821 0.9177 0.4542 0.034 Uiso 1 1 calc R
C22 C -0.2800(5) 0.9242(3) 0.2881(5) 0.0233(13) Uani 1 1 d .
C23 C -0.3605(6) 0.9740(3) 0.2618(6) 0.0279(15) Uani 1 1 d .
H23 H -0.3974 0.9913 0.3188 0.034 Uiso 1 1 calc R
C24 C -0.3857(6) 0.9972(3) 0.1602(6) 0.0310(15) Uani 1 1 d .
H24 H -0.4403 1.0304 0.1458 0.037 Uiso 1 1 calc R
C25 C -0.3322(6) 0.9730(3) 0.0731(6) 0.0294(15) Uani 1 1 d .
H25 H -0.3496 0.9905 0.0010 0.035 Uiso 1 1 calc R
C26 C -0.2551(5) 0.9244(3) 0.0931(5) 0.0226(13) Uani 1 1 d .
H26 H -0.2201 0.9081 0.0341 0.027 Uiso 1 1 calc R
C27 C -0.2268(5) 0.8981(3) 0.1998(5) 0.0177(12) Uani 1 1 d .
Ir31 Ir 0.829759(19) 0.192065(9) 0.336115(18) 0.01862(5) Uani 1 1 d .
Cl31 Cl 0.88473(14) 0.21568(8) 0.53061(13) 0.0264(3) Uani 1 1 d .
N31 N 0.7969(5) 0.2829(2) 0.3193(4) 0.0191(11) Uani 1 1 d .
N32 N 1.0038(4) 0.2264(2) 0.3124(4) 0.0166(10) Uani 1 1 d .
N33 N 0.8690(5) 0.3733(2) 0.3036(5) 0.0250(12) Uani 1 1 d .
C31 C 0.8264(6) 0.0970(3) 0.3107(7) 0.0286(15) Uani 1 1 d .
C32 C 0.7292(6) 0.1125(3) 0.3699(6) 0.0275(14) Uani 1 1 d .
C33 C 0.6457(5) 0.1531(3) 0.3044(5) 0.0248(14) Uani 1 1 d .
C34 C 0.6894(6) 0.1613(3) 0.2003(6) 0.0271(15) Uani 1 1 d .
C35 C 0.7983(6) 0.1265(3) 0.2037(6) 0.0273(14) Uani 1 1 d .
C36 C 0.9281(7) 0.0524(3) 0.3478(8) 0.044(2) Uani 1 1 d .
H36A H 0.8984 0.0126 0.3222 0.065 Uiso 1 1 calc R
H36B H 0.9507 0.0526 0.4293 0.065 Uiso 1 1 calc R
H36C H 1.0016 0.0627 0.3162 0.065 Uiso 1 1 calc R
C37 C 0.7166(7) 0.0900(4) 0.4821(6) 0.0377(18) Uani 1 1 d .
H37A H 0.7032 0.1236 0.5296 0.057 Uiso 1 1 calc R
H37B H 0.7933 0.0689 0.5160 0.057 Uiso 1 1 calc R
H37C H 0.6452 0.0627 0.4745 0.057 Uiso 1 1 calc R
C38 C 0.5303(6) 0.1783(4) 0.3354(7) 0.038(2) Uani 1 1 d .
H38A H 0.4605 0.1506 0.3129 0.058 Uiso 1 1 calc R
H38B H 0.5104 0.2164 0.2974 0.058 Uiso 1 1 calc R
H38C H 0.5441 0.1843 0.4161 0.058 Uiso 1 1 calc R
C39 C 0.6271(6) 0.1977(4) 0.1040(6) 0.042(2) Uani 1 1 d .
H39A H 0.6900 0.2214 0.0758 0.063 Uiso 1 1 calc R
H39B H 0.5657 0.2242 0.1279 0.063 Uiso 1 1 calc R
H39C H 0.5845 0.1714 0.0448 0.063 Uiso 1 1 calc R
C40 C 0.8649(7) 0.1187(4) 0.1082(7) 0.0405(19) Uani 1 1 d .
H40A H 0.8098 0.0981 0.0471 0.061 Uiso 1 1 calc R
H40B H 0.9409 0.0951 0.1324 0.061 Uiso 1 1 calc R
H40C H 0.8875 0.1578 0.0825 0.061 Uiso 1 1 calc R
C41 C 0.7013(6) 0.3224(3) 0.3210(6) 0.0284(16) Uani 1 1 d .
H41 H 0.6183 0.3123 0.3280 0.034 Uiso 1 1 calc R
C42 C 0.7447(6) 0.3783(3) 0.3111(6) 0.0269(14) Uani 1 1 d .
H42 H 0.6981 0.4141 0.3096 0.032 Uiso 1 1 calc R
C43 C 0.9527(7) 0.4227(3) 0.2904(7) 0.0398(18) Uani 1 1 d .
H43A H 1.0099 0.4300 0.3613 0.060 Uiso 1 1 calc R
H43B H 0.9031 0.4585 0.2680 0.060 Uiso 1 1 calc R
H43C H 1.0012 0.4126 0.2331 0.060 Uiso 1 1 calc R
C44 C 0.8966(5) 0.3155(3) 0.3090(5) 0.0194(13) Uani 1 1 d .
C45 C 1.0099(5) 0.2833(3) 0.3029(5) 0.0187(12) Uani 1 1 d .
H45 H 1.0842 0.3029 0.2924 0.022 Uiso 1 1 calc R
C46 C 1.1114(5) 0.1888(3) 0.2984(5) 0.0192(11) Uani 1 1 d .
H46 H 1.0767 0.1532 0.2538 0.023 Uiso 1 1 calc R
C47 C 1.2004(6) 0.2203(3) 0.2332(6) 0.0286(15) Uani 1 1 d .
H47A H 1.1513 0.2404 0.1682 0.043 Uiso 1 1 calc R
H47B H 1.2557 0.1909 0.2084 0.043 Uiso 1 1 calc R
H47C H 1.2507 0.2496 0.2814 0.043 Uiso 1 1 calc R
C48 C 1.1829(5) 0.1660(3) 0.4092(5) 0.0191(12) Uani 1 1 d .
C49 C 1.1879(5) 0.1979(3) 0.5051(5) 0.0273(13) Uani 1 1 d .
H49 H 1.1437 0.2345 0.5017 0.033 Uiso 1 1 calc R
C50 C 1.2556(7) 0.1788(4) 0.6082(6) 0.0360(17) Uani 1 1 d .
H50 H 1.2553 0.2021 0.6729 0.043 Uiso 1 1 calc R
C51 C 1.3211(6) 0.1276(4) 0.6163(6) 0.0354(17) Uani 1 1 d .
H51 H 1.3683 0.1153 0.6861 0.042 Uiso 1 1 calc R
C52 C 1.3193(6) 0.0918(3) 0.5194(5) 0.0245(13) Uani 1 1 d .
C53 C 1.3885(6) 0.0374(3) 0.5263(6) 0.0303(15) Uani 1 1 d .
H53 H 1.4311 0.0237 0.5968 0.036 Uiso 1 1 calc R
C54 C 1.3939(6) 0.0056(3) 0.4347(6) 0.0299(15) Uani 1 1 d .
H54 H 1.4421 -0.0299 0.4408 0.036 Uiso 1 1 calc R
C55 C 1.3291(6) 0.0243(3) 0.3296(6) 0.0285(15) Uani 1 1 d .
H55 H 1.3331 0.0012 0.2654 0.034 Uiso 1 1 calc R
C56 C 1.2599(5) 0.0760(3) 0.3194(5) 0.0225(13) Uani 1 1 d .
H56 H 1.2173 0.0884 0.2479 0.027 Uiso 1 1 calc R
C57 C 1.2516(5) 0.1108(3) 0.4143(5) 0.0214(12) Uani 1 1 d .
Sb1 Sb 0.29787(4) 0.08540(2) -0.03752(4) 0.02773(10) Uani 1 1 d .
F1 F 0.3217(5) 0.0252(2) 0.0679(4) 0.0543(13) Uani 1 1 d .
F2 F 0.2676(6) 0.1456(2) -0.1435(4) 0.0622(16) Uani 1 1 d .
F3 F 0.4581(4) 0.0748(2) -0.0677(4) 0.0469(12) Uani 1 1 d .
F4 F 0.1372(4) 0.0981(3) -0.0066(4) 0.0607(16) Uani 1 1 d .
F5 F 0.3608(4) 0.1401(2) 0.0737(4) 0.0495(12) Uani 1 1 d .
F6 F 0.2319(5) 0.0307(2) -0.1485(4) 0.0540(13) Uani 1 1 d .
Sb2 Sb 0.34287(4) 0.41824(2) 0.27083(3) 0.02538(10) Uani 1 1 d .
F7 F 0.3970(5) 0.3592(3) 0.1851(5) 0.0678(17) Uani 1 1 d .
F8 F 0.2875(5) 0.4773(2) 0.3577(4) 0.0556(14) Uani 1 1 d .
F9 F 0.2489(4) 0.3631(2) 0.3337(4) 0.0490(13) Uani 1 1 d .
F10 F 0.4355(6) 0.4749(3) 0.2117(5) 0.082(2) Uani 1 1 d .
F11 F 0.4786(4) 0.4032(2) 0.3854(4) 0.0455(12) Uani 1 1 d .
F12 F 0.2042(4) 0.4334(3) 0.1592(4) 0.0664(18) Uani 1 1 d .

loop_
_atom_site_aniso_label
_atom_site_aniso_U_11
_atom_site_aniso_U_22
_atom_site_aniso_U_33
_atom_site_aniso_U_23
_atom_site_aniso_U_13
_atom_site_aniso_U_12
Ir1 0.01684(10) 0.01873(12) 0.02293(11) -0.00273(10) 0.00607(8) -0.00199(10)
Cl1 0.0254(7) 0.0310(9) 0.0213(7) -0.0042(6) 0.0059(6) -0.0002(6)
N1 0.018(2) 0.028(3) 0.028(3) -0.001(2) 0.004(2) 0.003(2)
N2 0.014(2) 0.022(3) 0.023(3) -0.002(2) 0.005(2) 0.000(2)
N3 0.026(3) 0.017(3) 0.033(3) 0.001(2) -0.003(2) 0.004(2)
C1 0.028(3) 0.017(4) 0.042(4) -0.003(3) 0.004(3) -0.009(3)
C2 0.031(3) 0.020(3) 0.034(4) -0.008(3) 0.014(3) -0.011(3)
C3 0.024(3) 0.023(4) 0.038(4) -0.006(3) 0.007(3) -0.006(3)
C4 0.022(3) 0.027(4) 0.033(4) -0.008(3) 0.005(3) -0.012(3)
C5 0.029(3) 0.022(3) 0.036(4) -0.014(3) 0.011(3) -0.015(3)
C6 0.037(4) 0.025(4) 0.057(5) -0.003(4) 0.014(4) -0.005(3)
C7 0.045(4) 0.031(4) 0.034(4) 0.001(3) 0.014(3) -0.015(3)
C8 0.019(3) 0.043(5) 0.070(5) -0.012(5) 0.015(3) -0.006(3)
C9 0.039(4) 0.051(5) 0.037(4) -0.005(4) -0.004(3) -0.012(4)
C10 0.037(4) 0.035(4) 0.036(4) -0.017(3) 0.014(3) -0.016(3)
C11 0.026(3) 0.033(4) 0.036(4) -0.003(3) 0.001(3) 0.015(3)
C12 0.031(4) 0.033(4) 0.037(4) -0.001(3) -0.003(3) 0.012(3)
C13 0.036(4) 0.019(4) 0.069(6) 0.012(4) -0.005(4) -0.002(3)
C14 0.026(3) 0.020(3) 0.019(3) -0.003(3) 0.002(2) -0.002(3)
C15 0.020(3) 0.016(3) 0.030(3) 0.000(3) 0.006(3) 0.000(2)
C16 0.018(3) 0.019(3) 0.022(3) 0.000(3) 0.005(2) 0.002(2)
C17 0.025(3) 0.025(3) 0.026(3) -0.003(3) 0.001(3) 0.001(3)
C18 0.015(2) 0.023(3) 0.021(3) -0.001(2) 0.004(2) -0.002(2)
C19 0.029(3) 0.018(3) 0.022(3) 0.002(2) 0.007(2) 0.002(2)
C20 0.044(4) 0.031(4) 0.021(3) 0.003(3) 0.007(3) 0.004(3)
C21 0.031(3) 0.033(4) 0.024(3) -0.001(3) 0.011(3) -0.001(3)
C22 0.020(3) 0.023(3) 0.028(3) -0.005(3) 0.008(2) -0.004(3)
C23 0.024(3) 0.022(3) 0.038(4) -0.010(3) 0.007(3) 0.005(3)
C24 0.028(3) 0.024(4) 0.039(4) -0.008(3) 0.002(3) 0.000(3)
C25 0.029(3) 0.030(4) 0.025(3) 0.003(3) -0.004(3) 0.003(3)
C26 0.021(3) 0.020(3) 0.027(3) -0.002(3) 0.005(2) 0.000(3)
C27 0.017(3) 0.011(3) 0.024(3) -0.001(2) 0.002(2) -0.003(2)
Ir31 0.01501(9) 0.01937(12) 0.02174(11) 0.00044(10) 0.00416(8) -0.00328(9)
Cl31 0.0256(7) 0.0306(9) 0.0237(8) -0.0029(6) 0.0063(6) -0.0062(6)
N31 0.022(2) 0.014(3) 0.021(3) 0.002(2) 0.003(2) 0.000(2)
N32 0.018(2) 0.015(3) 0.017(2) 0.0022(19) 0.0029(19) -0.001(2)
N33 0.020(2) 0.018(3) 0.038(3) 0.002(2) 0.007(2) 0.001(2)
C31 0.028(4) 0.017(4) 0.040(4) -0.003(3) 0.005(3) -0.005(3)
C32 0.026(3) 0.026(4) 0.029(3) 0.000(3) 0.001(3) -0.006(3)
C33 0.015(3) 0.031(4) 0.029(3) -0.003(3) 0.006(2) -0.010(3)
C34 0.025(3) 0.031(4) 0.026(3) -0.001(3) 0.008(3) -0.013(3)
C35 0.029(3) 0.027(4) 0.026(3) -0.007(3) 0.005(3) -0.015(3)
C36 0.032(4) 0.018(4) 0.081(6) 0.004(4) 0.013(4) -0.005(3)
C37 0.040(4) 0.040(4) 0.034(4) 0.007(3) 0.007(3) -0.018(4)
C38 0.020(3) 0.039(5) 0.060(5) -0.004(4) 0.016(3) -0.005(3)
C39 0.030(3) 0.059(6) 0.031(4) 0.010(4) -0.009(3) -0.021(4)
C40 0.041(4) 0.040(5) 0.045(5) -0.019(4) 0.020(4) -0.014(4)
C41 0.018(3) 0.031(4) 0.038(4) 0.000(3) 0.009(3) 0.007(3)
C42 0.022(3) 0.026(4) 0.032(4) -0.001(3) 0.003(3) 0.009(3)
C43 0.032(4) 0.019(4) 0.072(5) 0.004(4) 0.018(4) -0.005(3)
C44 0.019(3) 0.017(3) 0.023(3) 0.002(2) 0.005(2) 0.002(2)
C45 0.017(3) 0.019(3) 0.020(3) 0.003(2) 0.002(2) 0.000(2)
C46 0.019(2) 0.016(3) 0.022(3) -0.002(3) 0.002(2) 0.000(3)
C47 0.021(3) 0.030(4) 0.038(4) 0.005(3) 0.013(3) 0.008(3)
C48 0.016(3) 0.021(3) 0.022(3) 0.002(2) 0.008(2) 0.001(2)
C49 0.024(3) 0.030(4) 0.027(3) -0.005(3) 0.001(2) 0.009(3)
C50 0.040(4) 0.047(5) 0.021(3) -0.005(3) 0.005(3) 0.014(3)
C51 0.031(3) 0.048(5) 0.026(3) 0.009(3) 0.003(3) 0.020(3)
C52 0.023(3) 0.028(4) 0.024(3) 0.005(3) 0.007(2) 0.004(3)
C53 0.029(3) 0.023(4) 0.041(4) 0.014(3) 0.013(3) 0.009(3)
C54 0.020(3) 0.020(3) 0.050(4) 0.007(3) 0.007(3) 0.002(3)
C55 0.025(3) 0.015(3) 0.047(4) -0.004(3) 0.011(3) 0.003(3)
C56 0.019(3) 0.019(3) 0.029(3) 0.001(3) 0.005(2) -0.003(2)
C57 0.016(3) 0.021(3) 0.027(3) 0.002(3) 0.007(2) -0.004(2)
Sb1 0.0296(2) 0.0269(2) 0.0257(2) 0.00090(19) 0.00272(17) 0.00361(19)
F1 0.060(3) 0.051(3) 0.047(3) 0.022(2) -0.002(2) -0.012(3)
F2 0.106(4) 0.044(3) 0.043(3) 0.020(2) 0.029(3) 0.037(3)
F3 0.044(3) 0.043(3) 0.059(3) -0.003(2) 0.025(2) 0.013(2)
F4 0.030(2) 0.092(5) 0.061(3) -0.012(3) 0.010(2) 0.004(3)
F5 0.047(3) 0.051(3) 0.054(3) -0.022(2) 0.020(2) -0.018(2)
F6 0.060(3) 0.046(3) 0.046(3) -0.016(2) -0.014(2) 0.012(2)
Sb2 0.0245(2) 0.0302(2) 0.0221(2) -0.00359(18) 0.00607(16) -0.00547(18)
F7 0.056(3) 0.091(4) 0.061(3) -0.047(3) 0.024(3) 0.003(3)
F8 0.089(4) 0.033(3) 0.047(3) -0.005(2) 0.018(3) 0.025(3)
F9 0.045(3) 0.052(3) 0.052(3) -0.005(2) 0.014(2) -0.033(2)
F10 0.095(4) 0.104(5) 0.049(3) 0.021(3) 0.022(3) -0.056(4)
F11 0.030(2) 0.065(3) 0.038(2) -0.002(2) -0.0027(18) -0.001(2)
F12 0.043(3) 0.125(6) 0.029(3) 0.009(3) 0.001(2) 0.013(3)

loop_
_atom_type_symbol
_atom_type_description
_atom_type_scat_dispersion_real
_atom_type_scat_dispersion_imag
_atom_type_scat_source
C C 0.0033 0.0016 'International Tables Vol C Tables 4.2.6.8 and 6.1.1.4'
H H 0.0000 0.0000 'International Tables Vol C Tables 4.2.6.8 and 6.1.1.4'
N N 0.0061 0.0033 'International Tables Vol C Tables 4.2.6.8 and 6.1.1.4'
F F 0.0171 0.0103 'International Tables Vol C Tables 4.2.6.8 and 6.1.1.4'
Cl Cl 0.1484 0.1585 'International Tables Vol C Tables 4.2.6.8 and 6.1.1.4'
Sb Sb -0.5866 1.5461 'International Tables Vol C Tables 4.2.6.8 and 6.1.1.4'
Ir Ir -1.4442 7.9887 'International Tables Vol C Tables 4.2.6.8 and 6.1.1.4'

loop_
_geom_angle_atom_site_label_1
_geom_angle_atom_site_label_2
_geom_angle_atom_site_label_3
_geom_angle
N1 Ir1 N2 76.3(2)
N1 Ir1 C3 104.3(2)
N2 Ir1 C3 166.2(2)
N1 Ir1 C5 126.4(3)
N2 Ir1 C5 103.4(2)
C3 Ir1 C5 64.9(2)
N1 Ir1 C4 98.9(3)
N2 Ir1 C4 127.3(2)
C3 Ir1 C4 38.9(3)
C5 Ir1 C4 38.6(3)
N1 Ir1 C1 164.1(2)
N2 Ir1 C1 110.8(2)
C3 Ir1 C1 65.3(3)
C5 Ir1 C1 39.2(3)
C4 Ir1 C1 65.4(3)
N1 Ir1 C2 138.2(2)
N2 Ir1 C2 144.7(2)
C3 Ir1 C2 38.7(3)
C5 Ir1 C2 64.7(2)
C4 Ir1 C2 64.9(3)
C1 Ir1 C2 38.7(3)
N1 Ir1 Cl1 88.68(17)
N2 Ir1 Cl1 80.09(14)
C3 Ir1 Cl1 113.6(2)
C5 Ir1 Cl1 144.8(2)
C4 Ir1 Cl1 152.51(18)
C1 Ir1 Cl1 106.3(2)
C2 Ir1 Cl1 91.97(19)
C14 N1 C11 106.9(6)
C14 N1 Ir1 114.3(5)
C11 N1 Ir1 138.7(5)
C15 N2 C16 121.2(5)
C15 N2 Ir1 116.4(4)
C16 N2 Ir1 120.9(4)
C14 N3 C12 107.2(6)
C14 N3 C13 127.5(6)
C12 N3 C13 125.2(6)
C2 C1 C5 107.2(6)
C2 C1 C6 125.7(7)
C5 C1 C6 126.9(7)
C2 C1 Ir1 71.6(4)
C5 C1 Ir1 70.2(4)
C6 C1 Ir1 126.9(5)
C3 C2 C1 107.9(6)
C3 C2 C7 124.5(6)
C1 C2 C7 127.6(7)
C3 C2 Ir1 69.4(4)
C1 C2 Ir1 69.7(4)
C7 C2 Ir1 124.8(5)
C4 C3 C2 108.2(6)
C4 C3 C8 127.2(7)
C2 C3 C8 124.4(7)
C4 C3 Ir1 70.7(4)
C2 C3 Ir1 71.8(4)
C8 C3 Ir1 127.3(5)
C5 C4 C3 107.9(6)
C5 C4 C9 126.3(6)
C3 C4 C9 125.7(7)
C5 C4 Ir1 70.7(4)
C3 C4 Ir1 70.4(4)
C9 C4 Ir1 126.4(5)
C4 C5 C1 108.6(6)
C4 C5 C10 124.7(7)
C1 C5 C10 126.5(7)
C4 C5 Ir1 70.8(4)
C1 C5 Ir1 70.6(4)
C10 C5 Ir1 128.4(5)
C1 C6 H6A 109.5
C1 C6 H6B 109.5
H6A C6 H6B 109.5
C1 C6 H6C 109.5
H6A C6 H6C 109.5
H6B C6 H6C 109.5
C2 C7 H7A 109.5
C2 C7 H7B 109.5
H7A C7 H7B 109.5
C2 C7 H7C 109.5
H7A C7 H7C 109.5
H7B C7 H7C 109.5
C3 C8 H8A 109.5
C3 C8 H8B 109.5
H8A C8 H8B 109.5
C3 C8 H8C 109.5
H8A C8 H8C 109.5
H8B C8 H8C 109.5
C4 C9 H9A 109.5
C4 C9 H9B 109.5
H9A C9 H9B 109.5
C4 C9 H9C 109.5
H9A C9 H9C 109.5
H9B C9 H9C 109.5
C5 C10 H10A 109.5
C5 C10 H10B 109.5
H10A C10 H10B 109.5
C5 C10 H10C 109.5
H10A C10 H10C 109.5
H10B C10 H10C 109.5
C12 C11 N1 108.2(6)
C12 C11 H11 125.9
N1 C11 H11 125.9
C11 C12 N3 107.2(6)
C11 C12 H12 126.4
N3 C12 H12 126.4
N3 C13 H13A 109.5
N3 C13 H13B 109.5
H13A C13 H13B 109.5
N3 C13 H13C 109.5
H13A C13 H13C 109.5
H13B C13 H13C 109.5
N1 C14 N3 110.4(6)
N1 C14 C15 118.1(6)
N3 C14 C15 131.4(6)
N2 C15 C14 114.7(6)
N2 C15 H15 122.7
C14 C15 H15 122.7
N2 C16 C18 112.6(5)
N2 C16 C17 111.9(5)
C18 C16 C17 110.4(5)
N2 C16 H16 107.2
C18 C16 H16 107.2
C17 C16 H16 107.2
C16 C17 H17A 109.5
C16 C17 H17B 109.5
H17A C17 H17B 109.5
C16 C17 H17C 109.5
H17A C17 H17C 109.5
H17B C17 H17C 109.5
C19 C18 C27 119.2(6)
C19 C18 C16 122.0(6)
C27 C18 C16 118.6(5)
C18 C19 C20 121.3(6)
C18 C19 H19 119.3
C20 C19 H19 119.3
C21 C20 C19 120.7(6)
C21 C20 H20 119.6
C19 C20 H20 119.6
C20 C21 C22 121.3(6)
C20 C21 H21 119.4
C22 C21 H21 119.4
C21 C22 C23 123.1(6)
C21 C22 C27 119.0(6)
C23 C22 C27 117.9(6)
C24 C23 C22 122.1(6)
C24 C23 H23 119.0
C22 C23 H23 119.0
C23 C24 C25 120.8(7)
C23 C24 H24 119.6
C25 C24 H24 119.6
C26 C25 C24 119.8(6)
C26 C25 H25 120.1
C24 C25 H25 120.1
C25 C26 C27 121.2(6)
C25 C26 H26 119.4
C27 C26 H26 119.4
C26 C27 C18 123.3(5)
C26 C27 C22 118.2(6)
C18 C27 C22 118.4(6)
N31 Ir31 N32 76.6(2)
N31 Ir31 C34 99.0(3)
N32 Ir31 C34 122.4(2)
N31 Ir31 C33 104.2(2)
N32 Ir31 C33 161.9(2)
C34 Ir31 C33 39.5(2)
N31 Ir31 C31 164.0(2)
N32 Ir31 C31 109.5(2)
C34 Ir31 C31 65.1(3)
C33 Ir31 C31 65.3(3)
N31 Ir31 C35 126.5(2)
N32 Ir31 C35 99.5(2)
C34 Ir31 C35 38.2(3)
C33 Ir31 C35 65.1(2)
C31 Ir31 C35 39.1(3)
N31 Ir31 C32 138.1(2)
N32 Ir31 C32 145.2(2)
C34 Ir31 C32 64.7(3)
C33 Ir31 C32 38.4(3)
C31 Ir31 C32 38.6(3)
C35 Ir31 C32 64.5(3)
N31 Ir31 Cl31 83.49(15)
N32 Ir31 Cl31 89.59(14)
C34 Ir31 Cl31 147.72(17)
C33 Ir31 Cl31 108.53(18)
C31 Ir31 Cl31 110.9(2)
C35 Ir31 Cl31 149.9(2)
C32 Ir31 Cl31 91.94(19)
C44 N31 C41 106.1(5)
C44 N31 Ir31 115.0(4)
C41 N31 Ir31 138.8(4)
C45 N32 C46 120.2(5)
C45 N32 Ir31 116.0(4)
C46 N32 Ir31 123.7(4)
C44 N33 C42 107.0(5)
C44 N33 C43 127.3(5)
C42 N33 C43 125.7(6)
C32 C31 C35 107.2(6)
C32 C31 C36 125.6(7)
C35 C31 C36 126.8(7)
C32 C31 Ir31 71.4(4)
C35 C31 Ir31 70.8(4)
C36 C31 Ir31 128.9(5)
C33 C32 C31 109.0(6)
C33 C32 C37 125.1(6)
C31 C32 C37 126.0(7)
C33 C32 Ir31 69.9(4)
C31 C32 Ir31 70.1(4)
C37 C32 Ir31 126.1(5)
C32 C33 C34 107.1(6)
C32 C33 C38 125.4(6)
C34 C33 C38 127.3(7)
C32 C33 Ir31 71.7(4)
C34 C33 Ir31 70.0(3)
C38 C33 Ir31 126.9(5)
C35 C34 C33 108.4(6)
C35 C34 C39 125.6(6)
C33 C34 C39 125.9(6)
C35 C34 Ir31 71.7(4)
C33 C34 Ir31 70.5(4)
C39 C34 Ir31 125.9(5)
C34 C35 C31 108.2(6)
C34 C35 C40 124.7(7)
C31 C35 C40 126.9(7)
C34 C35 Ir31 70.1(4)
C31 C35 Ir31 70.1(4)
C40 C35 Ir31 129.1(5)
C31 C36 H36A 109.5
C31 C36 H36B 109.5
H36A C36 H36B 109.5
C31 C36 H36C 109.5
H36A C36 H36C 109.5
H36B C36 H36C 109.5
C32 C37 H37A 109.5
C32 C37 H37B 109.5
H37A C37 H37B 109.5
C32 C37 H37C 109.5
H37A C37 H37C 109.5
H37B C37 H37C 109.5
C33 C38 H38A 109.5
C33 C38 H38B 109.5
H38A C38 H38B 109.5
C33 C38 H38C 109.5
H38A C38 H38C 109.5
H38B C38 H38C 109.5
C34 C39 H39A 109.5
C34 C39 H39B 109.5
H39A C39 H39B 109.5
C34 C39 H39C 109.5
H39A C39 H39C 109.5
H39B C39 H39C 109.5
C35 C40 H40A 109.5
C35 C40 H40B 109.5
H40A C40 H40B 109.5
C35 C40 H40C 109.5
H40A C40 H40C 109.5
H40B C40 H40C 109.5
C42 C41 N31 108.7(6)
C42 C41 H41 125.6
N31 C41 H41 125.6
C41 C42 N33 107.0(6)
C41 C42 H42 126.5
N33 C42 H42 126.5
N33 C43 H43A 109.5
N33 C43 H43B 109.5
H43A C43 H43B 109.5
N33 C43 H43C 109.5
H43A C43 H43C 109.5
H43B C43 H43C 109.5
N33 C44 N31 111.1(5)
N33 C44 C45 132.3(6)
N31 C44 C45 116.5(6)
N32 C45 C44 115.7(5)
N32 C45 H45 122.1
C44 C45 H45 122.1
N32 C46 C48 111.9(4)
N32 C46 C47 112.6(5)
C48 C46 C47 110.5(5)
N32 C46 H46 107.1
C48 C46 H46 107.1
C47 C46 H46 107.1
C46 C47 H47A 109.5
C46 C47 H47B 109.5
H47A C47 H47B 109.5
C46 C47 H47C 109.5
H47A C47 H47C 109.5
H47B C47 H47C 109.5
C49 C48 C57 118.5(6)
C49 C48 C46 121.3(6)
C57 C48 C46 120.1(5)
C48 C49 C50 122.7(6)
C48 C49 H49 118.7
C50 C49 H49 118.7
C51 C50 C49 120.6(7)
C51 C50 H50 119.7
C49 C50 H50 119.7
C50 C51 C52 119.7(6)
C50 C51 H51 120.2
C52 C51 H51 120.2
C57 C52 C51 120.3(6)
C57 C52 C53 119.2(6)
C51 C52 C53 120.5(6)
C54 C53 C52 120.9(6)
C54 C53 H53 119.6
C52 C53 H53 119.6
C53 C54 C55 120.7(6)
C53 C54 H54 119.7
C55 C54 H54 119.7
C56 C55 C54 120.3(6)
C56 C55 H55 119.8
C54 C55 H55 119.8
C55 C56 C57 120.7(6)
C55 C56 H56 119.7
C57 C56 H56 119.7
C56 C57 C52 118.2(6)
C56 C57 C48 123.5(6)
C52 C57 C48 118.2(6)
F1 Sb1 F2 177.9(2)
F1 Sb1 F3 91.8(2)
F2 Sb1 F3 90.2(2)
F1 Sb1 F5 89.4(2)
F2 Sb1 F5 91.2(3)
F3 Sb1 F5 90.0(2)
F1 Sb1 F6 90.5(2)
F2 Sb1 F6 88.8(2)
F3 Sb1 F6 91.0(2)
F5 Sb1 F6 179.0(2)
F1 Sb1 F4 89.1(3)
F2 Sb1 F4 88.9(3)
F3 Sb1 F4 178.6(2)
F5 Sb1 F4 88.9(2)
F6 Sb1 F4 90.1(2)
F10 Sb2 F7 91.0(3)
F10 Sb2 F9 178.1(3)
F7 Sb2 F9 90.8(3)
F10 Sb2 F11 90.3(2)
F7 Sb2 F11 90.2(2)
F9 Sb2 F11 89.3(2)
F10 Sb2 F12 90.7(3)
F7 Sb2 F12 91.0(3)
F9 Sb2 F12 89.6(2)
F11 Sb2 F12 178.4(2)
F10 Sb2 F8 89.5(3)
F7 Sb2 F8 179.5(3)
F9 Sb2 F8 88.7(2)
F11 Sb2 F8 89.8(2)
F12 Sb2 F8 89.0(2)

loop_
_geom_bond_atom_site_label_1
_geom_bond_atom_site_label_2
_geom_bond_distance
Ir1 N1 2.076(6)
Ir1 N2 2.123(5)
Ir1 C3 2.147(6)
Ir1 C5 2.149(6)
Ir1 C4 2.150(6)
Ir1 C1 2.155(8)
Ir1 C2 2.179(6)
Ir1 Cl1 2.3963(16)
N1 C14 1.331(8)
N1 C11 1.372(8)
N2 C15 1.286(8)
N2 C16 1.494(7)
N3 C14 1.344(9)
N3 C12 1.371(9)
N3 C13 1.467(9)
C1 C2 1.437(10)
C1 C5 1.442(10)
C1 C6 1.514(11)
C2 C3 1.435(10)
C2 C7 1.492(10)
C3 C4 1.432(9)
C3 C8 1.496(9)
C4 C5 1.420(10)
C4 C9 1.497(11)
C5 C10 1.510(9)
C6 H6A 0.9800
C6 H6B 0.9800
C6 H6C 0.9800
C7 H7A 0.9800
C7 H7B 0.9800
C7 H7C 0.9800
C8 H8A 0.9800
C8 H8B 0.9800
C8 H8C 0.9800
C9 H9A 0.9800
C9 H9B 0.9800
C9 H9C 0.9800
C10 H10A 0.9800
C10 H10B 0.9800
C10 H10C 0.9800
C11 C12 1.362(11)
C11 H11 0.9500
C12 H12 0.9500
C13 H13A 0.9800
C13 H13B 0.9800
C13 H13C 0.9800
C14 C15 1.430(9)
C15 H15 0.9500
C16 C18 1.521(8)
C16 C17 1.530(8)
C16 H16 1.0000
C17 H17A 0.9800
C17 H17B 0.9800
C17 H17C 0.9800
C18 C19 1.365(8)
C18 C27 1.436(8)
C19 C20 1.409(9)
C19 H19 0.9500
C20 C21 1.344(10)
C20 H20 0.9500
C21 C22 1.399(9)
C21 H21 0.9500
C22 C23 1.420(9)
C22 C27 1.443(8)
C23 C24 1.327(10)
C23 H23 0.9500
C24 C25 1.416(10)
C24 H24 0.9500
C25 C26 1.372(9)
C25 H25 0.9500
C26 C27 1.412(9)
C26 H26 0.9500
Ir31 N31 2.076(5)
Ir31 N32 2.115(5)
Ir31 C34 2.146(7)
Ir31 C33 2.152(6)
Ir31 C31 2.159(7)
Ir31 C35 2.168(7)
Ir31 C32 2.177(7)
Ir31 Cl31 2.3990(16)
N31 C44 1.334(8)
N31 C41 1.372(8)
N32 C45 1.286(8)
N32 C46 1.481(7)
N33 C44 1.332(8)
N33 C42 1.377(8)
N33 C43 1.465(9)
C31 C32 1.432(10)
C31 C35 1.447(10)
C31 C36 1.499(10)
C32 C33 1.424(10)
C32 C37 1.492(9)
C33 C34 1.452(9)
C33 C38 1.489(9)
C34 C35 1.413(10)
C34 C39 1.488(10)
C35 C40 1.496(10)
C36 H36A 0.9800
C36 H36B 0.9800
C36 H36C 0.9800
C37 H37A 0.9800
C37 H37B 0.9800
C37 H37C 0.9800
C38 H38A 0.9800
C38 H38B 0.9800
C38 H38C 0.9800
C39 H39A 0.9800
C39 H39B 0.9800
C39 H39C 0.9800
C40 H40A 0.9800
C40 H40B 0.9800
C40 H40C 0.9800
C41 C42 1.355(10)
C41 H41 0.9500
C42 H42 0.9500
C43 H43A 0.9800
C43 H43B 0.9800
C43 H43C 0.9800
C44 C45 1.443(8)
C45 H45 0.9500
C46 C48 1.517(8)
C46 C47 1.538(8)
C46 H46 1.0000
C47 H47A 0.9800
C47 H47B 0.9800
C47 H47C 0.9800
C48 C49 1.366(9)
C48 C57 1.444(9)
C49 C50 1.401(9)
C49 H49 0.9500
C50 C51 1.348(10)
C50 H50 0.9500
C51 C52 1.429(10)
C51 H51 0.9500
C52 C57 1.420(9)
C52 C53 1.430(9)
C53 C54 1.339(10)
C53 H53 0.9500
C54 C55 1.409(10)
C54 H54 0.9500
C55 C56 1.376(9)
C55 H55 0.9500
C56 C57 1.416(9)
C56 H56 0.9500
Sb1 F1 1.852(5)
Sb1 F2 1.859(5)
Sb1 F3 1.864(4)
Sb1 F5 1.865(4)
Sb1 F6 1.870(5)
Sb1 F4 1.879(5)
Sb2 F10 1.853(5)
Sb2 F7 1.856(5)
Sb2 F9 1.862(4)
Sb2 F11 1.864(4)
Sb2 F12 1.864(4)
Sb2 F8 1.870(5)

loop_
_geom_torsion_atom_site_label_1
_geom_torsion_atom_site_label_2
_geom_torsion_atom_site_label_3
_geom_torsion_atom_site_label_4
_geom_torsion
N2 Ir1 N1 C14 -2.9(4)
C3 Ir1 N1 C14 162.9(5)
C5 Ir1 N1 C14 93.8(5)
C4 Ir1 N1 C14 123.5(5)
C1 Ir1 N1 C14 115.8(8)
C2 Ir1 N1 C14 -174.5(4)
Cl1 Ir1 N1 C14 -83.0(5)
N2 Ir1 N1 C11 179.7(8)
C3 Ir1 N1 C11 -14.5(8)
C5 Ir1 N1 C11 -83.6(8)
C4 Ir1 N1 C11 -53.9(8)
C1 Ir1 N1 C11 -61.7(12)
C2 Ir1 N1 C11 8.1(9)
Cl1 Ir1 N1 C11 99.6(7)
N1 Ir1 N2 C15 -0.2(5)
C3 Ir1 N2 C15 -94.4(11)
C5 Ir1 N2 C15 -124.9(5)
C4 Ir1 N2 C15 -91.0(5)
C1 Ir1 N2 C15 -165.3(5)
C2 Ir1 N2 C15 170.1(5)
Cl1 Ir1 N2 C15 90.9(5)
N1 Ir1 N2 C16 -166.1(5)
C3 Ir1 N2 C16 99.6(10)
C5 Ir1 N2 C16 69.1(5)
C4 Ir1 N2 C16 103.1(5)
C1 Ir1 N2 C16 28.8(5)
C2 Ir1 N2 C16 4.2(6)
Cl1 Ir1 N2 C16 -75.0(4)
N1 Ir1 C1 C2 88.4(9)
N2 Ir1 C1 C2 -157.4(4)
C3 Ir1 C1 C2 36.9(4)
C5 Ir1 C1 C2 116.9(6)
C4 Ir1 C1 C2 79.9(4)
Cl1 Ir1 C1 C2 -72.0(4)
N1 Ir1 C1 C5 -28.5(10)
N2 Ir1 C1 C5 85.7(4)
C3 Ir1 C1 C5 -79.9(4)
C4 Ir1 C1 C5 -36.9(4)
C2 Ir1 C1 C5 -116.9(6)
Cl1 Ir1 C1 C5 171.1(3)
N1 Ir1 C1 C6 -150.4(7)
N2 Ir1 C1 C6 -36.2(7)
C3 Ir1 C1 C6 158.1(7)
C5 Ir1 C1 C6 -121.9(8)
C4 Ir1 C1 C6 -158.8(7)
C2 Ir1 C1 C6 121.2(8)
Cl1 Ir1 C1 C6 49.2(7)
C5 C1 C2 C3 2.4(7)
C6 C1 C2 C3 178.2(7)
Ir1 C1 C2 C3 -59.1(5)
C5 C1 C2 C7 -179.5(7)
C6 C1 C2 C7 -3.8(12)
Ir1 C1 C2 C7 118.9(7)
C5 C1 C2 Ir1 61.5(5)
C6 C1 C2 Ir1 -122.7(7)
N1 Ir1 C2 C3 -36.5(6)
N2 Ir1 C2 C3 157.8(4)
C5 Ir1 C2 C3 80.7(4)
C4 Ir1 C2 C3 37.9(4)
C1 Ir1 C2 C3 119.3(6)
Cl1 Ir1 C2 C3 -126.7(4)
N1 Ir1 C2 C1 -155.7(4)
N2 Ir1 C2 C1 38.5(6)
C3 Ir1 C2 C1 -119.3(6)
C5 Ir1 C2 C1 -38.5(4)
C4 Ir1 C2 C1 -81.3(4)
Cl1 Ir1 C2 C1 114.0(4)
N1 Ir1 C2 C7 81.9(7)
N2 Ir1 C2 C7 -83.9(7)
C3 Ir1 C2 C7 118.4(8)
C5 Ir1 C2 C7 -160.9(7)
C4 Ir1 C2 C7 156.3(7)
C1 Ir1 C2 C7 -122.3(8)
Cl1 Ir1 C2 C7 -8.3(6)
C1 C2 C3 C4 -2.3(8)
C7 C2 C3 C4 179.5(6)
Ir1 C2 C3 C4 -61.6(5)
C1 C2 C3 C8 -177.5(7)
C7 C2 C3 C8 4.4(11)
Ir1 C2 C3 C8 123.2(7)
C1 C2 C3 Ir1 59.3(5)
C7 C2 C3 Ir1 -118.8(7)
N1 Ir1 C3 C4 -86.5(4)
N2 Ir1 C3 C4 4.3(12)
C5 Ir1 C3 C4 37.4(4)
C1 Ir1 C3 C4 80.7(4)
C2 Ir1 C3 C4 117.6(6)
Cl1 Ir1 C3 C4 178.6(4)
N1 Ir1 C3 C2 155.9(4)
N2 Ir1 C3 C2 -113.3(10)
C5 Ir1 C3 C2 -80.3(4)
C4 Ir1 C3 C2 -117.6(6)
C1 Ir1 C3 C2 -36.9(4)
Cl1 Ir1 C3 C2 61.0(4)
N1 Ir1 C3 C8 36.1(7)
N2 Ir1 C3 C8 126.9(10)
C5 Ir1 C3 C8 159.9(8)
C4 Ir1 C3 C8 122.6(9)
C1 Ir1 C3 C8 -156.7(8)
C2 Ir1 C3 C8 -119.8(8)
Cl1 Ir1 C3 C8 -58.8(7)
C2 C3 C4 C5 1.4(7)
C8 C3 C4 C5 176.3(7)
Ir1 C3 C4 C5 -61.0(4)
C2 C3 C4 C9 -176.2(7)
C8 C3 C4 C9 -1.3(12)
Ir1 C3 C4 C9 121.4(7)
C2 C3 C4 Ir1 62.4(5)
C8 C3 C4 Ir1 -122.7(7)
N1 Ir1 C4 C5 -140.2(4)
N2 Ir1 C4 C5 -60.6(5)
C3 Ir1 C4 C5 118.1(6)
C1 Ir1 C4 C5 37.5(4)
C2 Ir1 C4 C5 80.4(4)
Cl1 Ir1 C4 C5 115.4(5)
N1 Ir1 C4 C3 101.7(4)
N2 Ir1 C4 C3 -178.7(4)
C5 Ir1 C4 C3 -118.1(6)
C1 Ir1 C4 C3 -80.6(4)
C2 Ir1 C4 C3 -37.8(4)
Cl1 Ir1 C4 C3 -2.8(7)
N1 Ir1 C4 C9 -18.8(6)
N2 Ir1 C4 C9 60.8(7)
C3 Ir1 C4 C9 -120.5(8)
C5 Ir1 C4 C9 121.4(8)
C1 Ir1 C4 C9 158.9(7)
C2 Ir1 C4 C9 -158.3(7)
Cl1 Ir1 C4 C9 -123.3(6)
C3 C4 C5 C1 0.1(7)
C9 C4 C5 C1 177.7(7)
Ir1 C4 C5 C1 -60.8(5)
C3 C4 C5 C10 -175.2(6)
C9 C4 C5 C10 2.3(11)
Ir1 C4 C5 C10 123.9(6)
C3 C4 C5 Ir1 60.9(5)
C9 C4 C5 Ir1 -121.6(7)
C2 C1 C5 C4 -1.6(7)
C6 C1 C5 C4 -177.3(7)
Ir1 C1 C5 C4 60.8(5)
C2 C1 C5 C10 173.7(6)
C6 C1 C5 C10 -2.0(11)
Ir1 C1 C5 C10 -123.9(7)
C2 C1 C5 Ir1 -62.4(5)
C6 C1 C5 Ir1 121.9(7)
N1 Ir1 C5 C4 51.9(5)
N2 Ir1 C5 C4 134.6(4)
C3 Ir1 C5 C4 -37.7(4)
C1 Ir1 C5 C4 -118.8(6)
C2 Ir1 C5 C4 -80.7(4)
Cl1 Ir1 C5 C4 -133.7(4)
N1 Ir1 C5 C1 170.7(3)
N2 Ir1 C5 C1 -106.6(4)
C3 Ir1 C5 C1 81.1(4)
C4 Ir1 C5 C1 118.8(6)
C2 Ir1 C5 C1 38.1(4)
Cl1 Ir1 C5 C1 -14.9(5)
N1 Ir1 C5 C10 -67.6(8)
N2 Ir1 C5 C10 15.1(7)
C3 Ir1 C5 C10 -157.2(8)
C4 Ir1 C5 C10 -119.5(9)
C1 Ir1 C5 C10 121.7(9)
C2 Ir1 C5 C10 159.8(8)
Cl1 Ir1 C5 C10 106.8(7)
C14 N1 C11 C12 -0.2(8)
Ir1 N1 C11 C12 177.4(6)
N1 C11 C12 N3 0.4(8)
C14 N3 C12 C11 -0.4(8)
C13 N3 C12 C11 -178.0(7)
C11 N1 C14 N3 -0.1(7)
Ir1 N1 C14 N3 -178.3(4)
C11 N1 C14 C15 -176.2(6)
Ir1 N1 C14 C15 5.5(7)
C12 N3 C14 N1 0.3(7)
C13 N3 C14 N1 177.8(6)
C12 N3 C14 C15 175.8(7)
C13 N3 C14 C15 -6.7(11)
C16 N2 C15 C14 168.9(5)
Ir1 N2 C15 C14 3.0(7)
N1 C14 C15 N2 -5.7(9)
N3 C14 C15 N2 179.0(6)
C15 N2 C16 C18 95.4(7)
Ir1 N2 C16 C18 -99.4(5)
C15 N2 C16 C17 -29.7(8)
Ir1 N2 C16 C17 135.6(4)
N2 C16 C18 C19 -26.8(8)
C17 C16 C18 C19 99.1(7)
N2 C16 C18 C27 158.6(5)
C17 C16 C18 C27 -75.5(7)
C27 C18 C19 C20 0.3(9)
C16 C18 C19 C20 -174.3(6)
C18 C19 C20 C21 1.8(11)
C19 C20 C21 C22 -1.0(11)
C20 C21 C22 C23 178.9(7)
C20 C21 C22 C27 -1.8(10)
C21 C22 C23 C24 178.2(7)
C27 C22 C23 C24 -1.1(10)
C22 C23 C24 C25 -0.3(11)
C23 C24 C25 C26 1.2(10)
C24 C25 C26 C27 -0.7(10)
C25 C26 C27 C18 177.6(6)
C25 C26 C27 C22 -0.7(9)
C19 C18 C27 C26 178.7(6)
C16 C18 C27 C26 -6.6(9)
C19 C18 C27 C22 -3.0(8)
C16 C18 C27 C22 171.7(5)
C21 C22 C27 C26 -177.8(6)
C23 C22 C27 C26 1.6(8)
C21 C22 C27 C18 3.8(9)
C23 C22 C27 C18 -176.8(5)
N32 Ir31 N31 C44 -3.4(4)
C34 Ir31 N31 C44 -124.7(5)
C33 Ir31 N31 C44 -164.7(4)
C31 Ir31 N31 C44 -117.8(9)
C35 Ir31 N31 C44 -95.4(5)
C32 Ir31 N31 C44 173.4(4)
Cl31 Ir31 N31 C44 87.8(4)
N32 Ir31 N31 C41 -178.9(7)
C34 Ir31 N31 C41 59.8(7)
C33 Ir31 N31 C41 19.8(7)
C31 Ir31 N31 C41 66.7(11)
C35 Ir31 N31 C41 89.1(7)
C32 Ir31 N31 C41 -2.1(9)
Cl31 Ir31 N31 C41 -87.7(7)
N31 Ir31 N32 C45 2.0(4)
C34 Ir31 N32 C45 94.2(5)
C33 Ir31 N32 C45 96.8(8)
C31 Ir31 N32 C45 166.5(5)
C35 Ir31 N32 C45 127.4(5)
C32 Ir31 N32 C45 -174.2(4)
Cl31 Ir31 N32 C45 -81.4(4)
N31 Ir31 N32 C46 -173.3(5)
C34 Ir31 N32 C46 -81.1(5)
C33 Ir31 N32 C46 -78.5(9)
C31 Ir31 N32 C46 -8.8(5)
C35 Ir31 N32 C46 -47.9(5)
C32 Ir31 N32 C46 10.4(6)
Cl31 Ir31 N32 C46 103.2(4)
N31 Ir31 C31 C32 -87.5(10)
N32 Ir31 C31 C32 162.5(4)
C34 Ir31 C31 C32 -80.0(4)
C33 Ir31 C31 C32 -36.3(4)
C35 Ir31 C31 C32 -116.6(5)
Cl31 Ir31 C31 C32 65.2(4)
N31 Ir31 C31 C35 29.1(10)
N32 Ir31 C31 C35 -80.9(4)
C34 Ir31 C31 C35 36.6(4)
C33 Ir31 C31 C35 80.3(4)
C32 Ir31 C31 C35 116.6(5)
Cl31 Ir31 C31 C35 -178.2(3)
N31 Ir31 C31 C36 151.3(8)
N32 Ir31 C31 C36 41.3(8)
C34 Ir31 C31 C36 158.8(8)
C33 Ir31 C31 C36 -157.5(8)
C35 Ir31 C31 C36 122.2(9)
C32 Ir31 C31 C36 -121.2(9)
Cl31 Ir31 C31 C36 -56.0(8)
C35 C31 C32 C33 -2.9(8)
C36 C31 C32 C33 -175.8(7)
Ir31 C31 C32 C33 59.2(5)
C35 C31 C32 C37 177.1(7)
C36 C31 C32 C37 4.2(12)
Ir31 C31 C32 C37 -120.7(7)
C35 C31 C32 Ir31 -62.1(5)
C36 C31 C32 Ir31 125.0(7)
N31 Ir31 C32 C33 35.6(6)
N32 Ir31 C32 C33 -149.9(4)
C34 Ir31 C32 C33 -38.9(4)
C31 Ir31 C32 C33 -120.1(6)
C35 Ir31 C32 C33 -81.4(4)
Cl31 Ir31 C32 C33 118.0(4)
N31 Ir31 C32 C31 155.6(4)
N32 Ir31 C32 C31 -29.9(6)
C34 Ir31 C32 C31 81.2(4)
C33 Ir31 C32 C31 120.1(6)
C35 Ir31 C32 C31 38.7(4)
Cl31 Ir31 C32 C31 -121.9(4)
N31 Ir31 C32 C37 -83.8(7)
N32 Ir31 C32 C37 90.7(7)
C34 Ir31 C32 C37 -158.3(7)
C33 Ir31 C32 C37 -119.3(8)
C31 Ir31 C32 C37 120.6(8)
C35 Ir31 C32 C37 159.2(7)
Cl31 Ir31 C32 C37 -1.4(6)
C31 C32 C33 C34 2.2(8)
C37 C32 C33 C34 -177.9(7)
Ir31 C32 C33 C34 61.5(4)
C31 C32 C33 C38 178.0(7)
C37 C32 C33 C38 -2.1(11)
Ir31 C32 C33 C38 -122.7(7)
C31 C32 C33 Ir31 -59.3(5)
C37 C32 C33 Ir31 120.6(7)
N31 Ir31 C33 C32 -156.4(4)
N32 Ir31 C33 C32 113.3(8)
C34 Ir31 C33 C32 116.7(6)
C31 Ir31 C33 C32 36.4(4)
C35 Ir31 C33 C32 79.7(4)
Cl31 Ir31 C33 C32 -68.6(4)
N31 Ir31 C33 C34 86.9(4)
N32 Ir31 C33 C34 -3.4(10)
C31 Ir31 C33 C34 -80.3(5)
C35 Ir31 C33 C34 -37.0(4)
C32 Ir31 C33 C34 -116.7(6)
Cl31 Ir31 C33 C34 174.7(4)
N31 Ir31 C33 C38 -35.4(7)
N32 Ir31 C33 C38 -125.7(8)
C34 Ir31 C33 C38 -122.3(8)
C31 Ir31 C33 C38 157.4(7)
C35 Ir31 C33 C38 -159.3(7)
C32 Ir31 C33 C38 121.0(8)
Cl31 Ir31 C33 C38 52.4(7)
C32 C33 C34 C35 -0.5(8)
C38 C33 C34 C35 -176.2(6)
Ir31 C33 C34 C35 62.0(5)
C32 C33 C34 C39 176.7(7)
C38 C33 C34 C39 1.0(12)
Ir31 C33 C34 C39 -120.7(8)
C32 C33 C34 Ir31 -62.6(4)
C38 C33 C34 Ir31 121.7(7)
N31 Ir31 C34 C35 140.5(4)
N32 Ir31 C34 C35 60.7(5)
C33 Ir31 C34 C35 -118.1(6)
C31 Ir31 C34 C35 -37.4(4)
C32 Ir31 C34 C35 -80.2(4)
Cl31 Ir31 C34 C35 -127.5(4)
N31 Ir31 C34 C33 -101.4(4)
N32 Ir31 C34 C33 178.7(4)
C31 Ir31 C34 C33 80.7(4)
C35 Ir31 C34 C33 118.1(6)
C32 Ir31 C34 C33 37.9(4)
Cl31 Ir31 C34 C33 -9.4(6)
N31 Ir31 C34 C39 19.4(6)
N32 Ir31 C34 C39 -60.4(7)
C33 Ir31 C34 C39 120.8(8)
C31 Ir31 C34 C39 -158.5(7)
C35 Ir31 C34 C39 -121.1(7)
C32 Ir31 C34 C39 158.7(7)
Cl31 Ir31 C34 C39 111.4(6)
C33 C34 C35 C31 -1.3(8)
C39 C34 C35 C31 -178.5(7)
Ir31 C34 C35 C31 60.0(5)
C33 C34 C35 C40 174.3(6)
C39 C34 C35 C40 -2.9(11)
Ir31 C34 C35 C40 -124.4(7)
C33 C34 C35 Ir31 -61.3(5)
C39 C34 C35 Ir31 121.5(7)
C32 C31 C35 C34 2.6(8)
C36 C31 C35 C34 175.4(7)
Ir31 C31 C35 C34 -59.9(5)
C32 C31 C35 C40 -172.9(7)
C36 C31 C35 C40 -0.1(11)
Ir31 C31 C35 C40 124.6(7)
C32 C31 C35 Ir31 62.5(5)
C36 C31 C35 Ir31 -124.7(7)
N31 Ir31 C35 C34 -51.4(5)
N32 Ir31 C35 C34 -131.7(4)
C33 Ir31 C35 C34 38.2(4)
C31 Ir31 C35 C34 119.0(5)
C32 Ir31 C35 C34 80.8(4)
Cl31 Ir31 C35 C34 122.3(4)
N31 Ir31 C35 C31 -170.4(3)
N32 Ir31 C35 C31 109.3(4)
C34 Ir31 C35 C31 -119.0(5)
C33 Ir31 C35 C31 -80.8(4)
C32 Ir31 C35 C31 -38.2(4)
Cl31 Ir31 C35 C31 3.3(6)
N31 Ir31 C35 C40 67.6(8)
N32 Ir31 C35 C40 -12.7(8)
C34 Ir31 C35 C40 119.0(9)
C33 Ir31 C35 C40 157.2(8)
C31 Ir31 C35 C40 -122.0(9)
C32 Ir31 C35 C40 -160.2(8)
Cl31 Ir31 C35 C40 -118.7(7)
C44 N31 C41 C42 0.3(8)
Ir31 N31 C41 C42 176.1(5)
N31 C41 C42 N33 -0.3(8)
C44 N33 C42 C41 0.1(8)
C43 N33 C42 C41 179.1(7)
C42 N33 C44 N31 0.1(7)
C43 N33 C44 N31 -178.9(7)
C42 N33 C44 C45 178.3(6)
C43 N33 C44 C45 -0.8(12)
C41 N31 C44 N33 -0.3(7)
Ir31 N31 C44 N33 -177.2(4)
C41 N31 C44 C45 -178.8(5)
Ir31 N31 C44 C45 4.3(7)
C46 N32 C45 C44 175.1(5)
Ir31 N32 C45 C44 -0.4(7)
N33 C44 C45 N32 179.3(6)
N31 C44 C45 N32 -2.6(8)
C45 N32 C46 C48 104.6(6)
Ir31 N32 C46 C48 -80.3(5)
C45 N32 C46 C47 -20.7(7)
Ir31 N32 C46 C47 154.5(4)
N32 C46 C48 C49 -29.7(8)
C47 C46 C48 C49 96.8(7)
N32 C46 C48 C57 152.8(5)
C47 C46 C48 C57 -80.8(7)
C57 C48 C49 C50 -0.9(10)
C46 C48 C49 C50 -178.5(6)
C48 C49 C50 C51 1.0(11)
C49 C50 C51 C52 -1.4(11)
C50 C51 C52 C57 1.7(11)
C50 C51 C52 C53 179.8(7)
C57 C52 C53 C54 2.5(10)
C51 C52 C53 C54 -175.6(7)
C52 C53 C54 C55 -1.5(10)
C53 C54 C55 C56 0.6(10)
C54 C55 C56 C57 -0.7(9)
C55 C56 C57 C52 1.7(9)
C55 C56 C57 C48 178.7(6)
C51 C52 C57 C56 175.6(6)
C53 C52 C57 C56 -2.5(9)
C51 C52 C57 C48 -1.6(9)
C53 C52 C57 C48 -179.7(6)
C49 C48 C57 C56 -175.8(6)
C46 C48 C57 C56 1.8(8)
C49 C48 C57 C52 1.2(8)
C46 C48 C57 C52 178.8(5)
